data_4078981
loop_
_publ_author_name
'Chen, Zhou'
'Wu, Jian'
'Chen, Yanmei'
'Li, Lei'
'Xia, Yuanzhi'
'Li, Yahong'
'Liu, Wei'
'Lei, Tao'
'Yang, Lijuan'
'Gao, Dandan'
'Li, Wu'

_publ_section_title
;
 Rapid Access to Substituted Piperazines via Ti(NMe2)4-Mediated C--C
 Bond-Making Reactions
;
_journal_issue 17
_journal_name_full Organometallics
_journal_page_first 6005
_journal_paper_doi 10.1021/om300022u
_journal_volume 31
_journal_year 2012
_chemical_absolute_configuration ad
_chemical_formula_moiety 'C16 H27 N5 O Ti'
_chemical_formula_sum 'C16 H27 N5 O Ti'
_chemical_formula_weight 353.33
_chemical_name_systematic
; 
 ? 
;
_space_group_IT_number 34
_symmetry_cell_setting orthorhombic
_symmetry_space_group_name_Hall 'P 2 -2n'
_symmetry_space_group_name_H-M 'P n n 2'
_atom_sites_solution_hydrogens geom
_atom_sites_solution_primary direct
_atom_sites_solution_secondary difmap
_audit_creation_method SHELXL-97
_cell_angle_alpha 90.00
_cell_angle_beta 90.00
_cell_angle_gamma 90.00
_cell_formula_units_Z 4
_cell_length_a 11.929(5)
_cell_length_b 15.792(8)
_cell_length_c 10.267(5)
_cell_measurement_reflns_used 1357
_cell_measurement_temperature 296(2)
_cell_measurement_theta_max 21.42
_cell_measurement_theta_min 2.37
_cell_volume 1934.1(16)
_computing_cell_refinement 'Bruker SAINT'
_computing_data_collection 'Bruker APEX2'
_computing_data_reduction 'Bruker SAINT'
_computing_molecular_graphics 'Bruker SHELXTL'
_computing_publication_material 'Bruker SHELXTL'
_computing_structure_refinement 'SHELXL-97 (Sheldrick, 2008)'
_computing_structure_solution 'SHELXS-97 (Sheldrick, 2008)'
_diffrn_ambient_temperature 296(2)
_diffrn_measured_fraction_theta_full 0.997
_diffrn_measured_fraction_theta_max 0.997
_diffrn_measurement_device_type 'Bruker APEX-II CCD'
_diffrn_measurement_method '\f and \w scans'
_diffrn_radiation_monochromator graphite
_diffrn_radiation_source 'fine-focus sealed tube'
_diffrn_radiation_type MoK\a
_diffrn_radiation_wavelength 0.71073
_diffrn_reflns_av_R_equivalents 0.0812
_diffrn_reflns_av_sigmaI/netI 0.1171
_diffrn_reflns_limit_h_max 13
_diffrn_reflns_limit_h_min -14
_diffrn_reflns_limit_k_max 19
_diffrn_reflns_limit_k_min -16
_diffrn_reflns_limit_l_max 12
_diffrn_reflns_limit_l_min -11
_diffrn_reflns_number 8218
_diffrn_reflns_theta_full 26.00
_diffrn_reflns_theta_max 26.00
_diffrn_reflns_theta_min 2.37
_exptl_absorpt_coefficient_mu 0.453
_exptl_absorpt_correction_T_max 0.9188
_exptl_absorpt_correction_T_min 0.8951
_exptl_absorpt_correction_type multi-scan
_exptl_absorpt_process_details sadabs
_exptl_crystal_colour yellow
_exptl_crystal_density_diffrn 1.213
_exptl_crystal_density_method 'not measured'
_exptl_crystal_description block
_exptl_crystal_F_000 752
_exptl_crystal_size_max 0.25
_exptl_crystal_size_mid 0.24
_exptl_crystal_size_min 0.19
_refine_diff_density_max 1.063
_refine_diff_density_min -0.506
_refine_diff_density_rms 0.099
_refine_ls_abs_structure_details 'Flack H D (1983), 1317 Friedel pairs'
_refine_ls_abs_structure_Flack 0.092(18)
_refine_ls_extinction_method none
_refine_ls_goodness_of_fit_ref 1.011
_refine_ls_hydrogen_treatment constr
_refine_ls_matrix_type full
_refine_ls_number_parameters 214
_refine_ls_number_reflns 3340
_refine_ls_number_restraints 1
_refine_ls_restrained_S_all 1.011
_refine_ls_R_factor_all 0.1191
_refine_ls_R_factor_gt 0.0825
_refine_ls_shift/su_max 0.031
_refine_ls_shift/su_mean 0.001
_refine_ls_structure_factor_coef Fsqd
_refine_ls_weighting_details 'calc w=1/[\s^2^(Fo^2^)+(0.1205P)^2^+0.0000P] where P=(Fo^2^+2Fc^2^)/3'
_refine_ls_weighting_scheme calc
_refine_ls_wR_factor_gt 0.1917
_refine_ls_wR_factor_ref 0.2196
_reflns_number_gt 2236
_reflns_number_total 3340
_reflns_threshold_expression >2sigma(I)
_cod_data_source_file om300022u_si_003.cif
_cod_data_source_block 5
_cod_depositor_comments
;
The following automatic conversions were performed:

'_symmetry_cell_setting' value 'Orthorhombic' changed to
'orthorhombic' according to the built-in table from CIF Core
dictionary named 'cif_core.dic' version 2.4.1 from 2010-06-29.

Automatic conversion script
Id: cif_fix_values 1715 2011-07-08 13:25:40Z adriana 
;
_cod_original_sg_symbol_H-M 'P n n 2 '
_cod_database_code 4078981

loop_
_symmetry_equiv_pos_as_xyz
'x, y, z'
'-x, -y, z'
'x+1/2, -y+1/2, z+1/2'
'-x+1/2, y+1/2, z+1/2'

loop_
_atom_site_label
_atom_site_type_symbol
_atom_site_fract_x
_atom_site_fract_y
_atom_site_fract_z
_atom_site_U_iso_or_equiv
_atom_site_adp_type
_atom_site_occupancy
_atom_site_symmetry_multiplicity
_atom_site_calc_flag
_atom_site_refinement_flags
Ti Ti 0.17680(7) 0.23435(7) 0.00068(13) 0.0545(3) Uani 1 1 d .
C7 C -0.1810(5) 0.1303(4) 0.0050(8) 0.0555(12) Uani 1 1 d .
N5 N 0.1064(4) 0.3408(3) -0.0006(7) 0.0657(12) Uani 1 1 d .
N3 N 0.1722(4) 0.1713(5) -0.1605(5) 0.0626(17) Uani 1 1 d .
O1 O -0.1949(3) 0.0657(3) 0.0939(4) 0.0615(11) Uani 1 1 d .
N1 N 0.2090(5) 0.1749(5) 0.1750(5) 0.0587(14) Uani 1 1 d .
C6 C -0.0768(4) 0.1750(4) -0.0062(7) 0.0556(13) Uani 1 1 d .
H6 H -0.0726 0.2118 -0.0767 0.067 Uiso 1 1 calc R
N4 N 0.3295(4) 0.2754(4) -0.0120(10) 0.0696(16) Uani 1 1 d .
C2 C 0.1708(6) 0.1012(6) 0.3585(7) 0.073(2) Uani 1 1 d .
H2 H 0.1331 0.0694 0.4209 0.087 Uiso 1 1 calc R
N2 N 0.0120(4) 0.1727(3) 0.0651(5) 0.0555(12) Uani 1 1 d .
C4 C 0.3042(6) 0.1721(5) 0.2524(7) 0.0655(18) Uani 1 1 d .
H4 H 0.3727 0.1967 0.2314 0.079 Uiso 1 1 calc R
C3 C 0.2827(6) 0.1279(6) 0.3642(7) 0.077(2) Uani 1 1 d .
H3 H 0.3330 0.1175 0.4315 0.093 Uiso 1 1 calc R
C5 C 0.0151(6) 0.1184(6) 0.1816(7) 0.075(2) Uani 1 1 d .
H5A H 0.0048 0.0595 0.1577 0.091 Uiso 1 1 calc R
H5B H -0.0439 0.1344 0.2418 0.091 Uiso 1 1 calc R
C10 C -0.2986(5) 0.0330(5) 0.0752(8) 0.0676(18) Uani 1 1 d .
H10 H -0.3294 -0.0112 0.1232 0.081 Uiso 1 1 calc R
C1 C 0.1271(6) 0.1311(5) 0.2426(6) 0.0642(18) Uani 1 1 d .
C8 C -0.2759(5) 0.1372(5) -0.0683(7) 0.0669(18) Uani 1 1 d .
H8 H -0.2893 0.1758 -0.1349 0.080 Uiso 1 1 calc R
C16 C 0.0537(6) 0.3767(5) 0.1145(7) 0.076(2) Uani 1 1 d .
H16A H 0.0909 0.4285 0.1375 0.113 Uiso 1 1 calc R
H16B H 0.0593 0.3373 0.1854 0.113 Uiso 1 1 calc R
H16C H -0.0238 0.3881 0.0965 0.113 Uiso 1 1 calc R
C9 C -0.3504(5) 0.0733(5) -0.0221(7) 0.073(2) Uani 1 1 d .
H9 H -0.4218 0.0618 -0.0539 0.088 Uiso 1 1 calc R
C12 C 0.2115(8) 0.2082(7) -0.2840(7) 0.091(3) Uani 1 1 d .
H12A H 0.2747 0.1766 -0.3153 0.137 Uiso 1 1 calc R
H12B H 0.2331 0.2661 -0.2700 0.137 Uiso 1 1 calc R
H12C H 0.1522 0.2060 -0.3472 0.137 Uiso 1 1 calc R
C13 C 0.4223(6) 0.2195(6) -0.0484(8) 0.085(2) Uani 1 1 d .
H13A H 0.4627 0.2438 -0.1202 0.127 Uiso 1 1 calc R
H13B H 0.3932 0.1652 -0.0735 0.127 Uiso 1 1 calc R
H13C H 0.4719 0.2128 0.0245 0.127 Uiso 1 1 calc R
C11 C 0.1383(8) 0.0861(6) -0.1725(7) 0.078(2) Uani 1 1 d .
H11A H 0.0708 0.0832 -0.2233 0.117 Uiso 1 1 calc R
H11B H 0.1247 0.0629 -0.0876 0.117 Uiso 1 1 calc R
H11C H 0.1962 0.0542 -0.2149 0.117 Uiso 1 1 calc R
C15 C 0.1118(8) 0.4030(6) -0.1087(10) 0.105(3) Uani 1 1 d .
H15A H 0.0374 0.4152 -0.1389 0.158 Uiso 1 1 calc R
H15B H 0.1553 0.3799 -0.1789 0.158 Uiso 1 1 calc R
H15C H 0.1463 0.4543 -0.0783 0.158 Uiso 1 1 calc R
C14 C 0.3724(7) 0.3534(6) 0.0431(9) 0.094(3) Uani 1 1 d .
H14A H 0.4147 0.3409 0.1202 0.141 Uiso 1 1 calc R
H14B H 0.3109 0.3900 0.0648 0.141 Uiso 1 1 calc R
H14C H 0.4199 0.3810 -0.0194 0.141 Uiso 1 1 calc R

loop_
_atom_site_aniso_label
_atom_site_aniso_U_11
_atom_site_aniso_U_22
_atom_site_aniso_U_33
_atom_site_aniso_U_23
_atom_site_aniso_U_13
_atom_site_aniso_U_12
Ti 0.0476(5) 0.0672(7) 0.0486(5) 0.0004(7) -0.0056(6) 0.0023(5)
C7 0.063(3) 0.061(3) 0.043(2) 0.000(4) 0.003(3) 0.000(3)
N5 0.051(2) 0.070(3) 0.076(3) 0.011(4) -0.002(3) 0.000(2)
N3 0.058(3) 0.084(5) 0.046(3) -0.003(3) -0.004(2) 0.004(3)
O1 0.058(2) 0.071(3) 0.055(2) 0.009(2) -0.0005(18) -0.006(2)
N1 0.059(3) 0.066(4) 0.050(3) -0.003(2) -0.010(2) 0.004(3)
C6 0.051(3) 0.075(4) 0.041(2) 0.009(4) 0.000(3) 0.000(3)
N4 0.049(2) 0.082(4) 0.077(4) -0.003(4) 0.003(3) 0.002(3)
C2 0.076(4) 0.092(6) 0.050(3) 0.007(3) -0.012(3) 0.012(4)
N2 0.058(3) 0.058(3) 0.050(2) 0.009(2) -0.009(2) -0.006(3)
C4 0.065(4) 0.074(5) 0.057(4) -0.014(3) -0.022(3) 0.006(3)
C3 0.076(4) 0.103(7) 0.053(4) -0.011(4) -0.026(3) 0.023(4)
C5 0.084(5) 0.088(5) 0.055(3) 0.022(3) -0.025(3) -0.008(4)
C10 0.056(3) 0.075(5) 0.072(4) -0.008(4) 0.011(3) -0.014(3)
C1 0.067(4) 0.082(5) 0.043(3) -0.002(3) -0.017(3) 0.011(4)
C8 0.051(3) 0.083(5) 0.067(4) 0.014(3) -0.005(3) -0.004(3)
C16 0.065(4) 0.083(6) 0.078(5) -0.011(4) -0.015(3) 0.009(4)
C9 0.049(3) 0.091(6) 0.080(5) 0.008(4) -0.006(3) -0.007(3)
C12 0.084(5) 0.140(9) 0.050(4) 0.006(4) 0.009(3) -0.008(6)
C13 0.059(3) 0.103(7) 0.093(6) -0.006(4) 0.000(3) 0.018(4)
C11 0.086(5) 0.090(7) 0.058(4) -0.012(4) -0.006(3) 0.007(5)
C15 0.097(6) 0.077(7) 0.142(8) 0.042(6) 0.037(6) 0.011(5)
C14 0.062(4) 0.111(7) 0.109(7) -0.023(5) 0.003(4) -0.013(5)

loop_
_atom_type_symbol
_atom_type_description
_atom_type_scat_dispersion_real
_atom_type_scat_dispersion_imag
_atom_type_scat_source
C C 0.0033 0.0016 'International Tables Vol C Tables 4.2.6.8 and 6.1.1.4'
H H 0.0000 0.0000 'International Tables Vol C Tables 4.2.6.8 and 6.1.1.4'
N N 0.0061 0.0033 'International Tables Vol C Tables 4.2.6.8 and 6.1.1.4'
O O 0.0106 0.0060 'International Tables Vol C Tables 4.2.6.8 and 6.1.1.4'
Ti Ti 0.2776 0.4457 'International Tables Vol C Tables 4.2.6.8 and 6.1.1.4'

loop_
_geom_angle_atom_site_label_1
_geom_angle_atom_site_label_2
_geom_angle_atom_site_label_3
_geom_angle
N5 Ti N3 116.3(3)
N5 Ti N4 96.9(2)
N3 Ti N4 98.1(3)
N5 Ti N1 119.8(3)
N3 Ti N1 121.0(2)
N4 Ti N1 92.0(3)
N5 Ti N2 89.9(2)
N3 Ti N2 90.2(2)
N4 Ti N2 165.5(3)
N1 Ti N2 73.5(2)
C8 C7 O1 108.9(5)
C8 C7 C6 129.5(7)
O1 C7 C6 121.4(6)
C16 N5 C15 111.6(6)
C16 N5 Ti 122.5(5)
C15 N5 Ti 125.3(6)
C11 N3 C12 113.2(7)
C11 N3 Ti 125.1(5)
C12 N3 Ti 121.7(6)
C10 O1 C7 107.3(5)
C1 N1 C4 105.9(6)
C1 N1 Ti 122.2(4)
C4 N1 Ti 131.8(5)
N2 C6 C7 130.8(6)
C14 N4 C13 110.2(6)
C14 N4 Ti 126.2(5)
C13 N4 Ti 121.7(5)
C1 C2 C3 107.0(7)
C6 N2 C5 119.9(5)
C6 N2 Ti 122.0(4)
C5 N2 Ti 117.4(4)
C3 C4 N1 110.1(7)
C4 C3 C2 107.3(6)
N2 C5 C1 106.6(6)
C9 C10 O1 110.3(6)
C2 C1 N1 109.7(6)
C2 C1 C5 130.9(7)
N1 C1 C5 119.3(5)
C7 C8 C9 106.1(6)
C10 C9 C8 107.3(6)

loop_
_geom_bond_atom_site_label_1
_geom_bond_atom_site_label_2
_geom_bond_distance
Ti N5 1.879(5)
Ti N3 1.932(6)
Ti N4 1.939(5)
Ti N1 2.057(6)
Ti N2 2.291(5)
C7 C8 1.364(9)
C7 O1 1.379(8)
C7 C6 1.434(8)
N5 C16 1.453(10)
N5 C15 1.484(11)
N3 C11 1.411(12)
N3 C12 1.472(10)
O1 C10 1.355(8)
N1 C1 1.384(10)
N1 C4 1.387(8)
C6 N2 1.287(7)
N4 C14 1.448(11)
N4 C13 1.465(9)
C2 C1 1.382(9)
C2 C3 1.401(11)
N2 C5 1.472(8)
C4 C3 1.367(12)
C5 C1 1.489(9)
C10 C9 1.336(10)
C8 C9 1.426(10)

loop_
_geom_torsion_atom_site_label_1
_geom_torsion_atom_site_label_2
_geom_torsion_atom_site_label_3
_geom_torsion_atom_site_label_4
_geom_torsion
N3 Ti N5 C16 148.9(5)
N4 Ti N5 C16 -108.5(6)
N1 Ti N5 C16 -12.1(6)
N2 Ti N5 C16 58.7(5)
N3 Ti N5 C15 -40.8(7)
N4 Ti N5 C15 61.8(7)
N1 Ti N5 C15 158.2(7)
N2 Ti N5 C15 -131.0(7)
N5 Ti N3 C11 -129.8(6)
N4 Ti N3 C11 128.3(6)
N1 Ti N3 C11 31.0(7)
N2 Ti N3 C11 -39.8(6)
N5 Ti N3 C12 53.9(6)
N4 Ti N3 C12 -48.0(6)
N1 Ti N3 C12 -145.4(6)
N2 Ti N3 C12 143.9(6)
C8 C7 O1 C10 -0.1(8)
C6 C7 O1 C10 -176.1(6)
N5 Ti N1 C1 79.8(6)
N3 Ti N1 C1 -80.3(6)
N4 Ti N1 C1 179.0(6)
N2 Ti N1 C1 -0.3(5)
N5 Ti N1 C4 -96.0(7)
N3 Ti N1 C4 104.0(7)
N4 Ti N1 C4 3.2(7)
N2 Ti N1 C4 -176.1(7)
C8 C7 C6 N2 176.3(8)
O1 C7 C6 N2 -8.5(11)
N5 Ti N4 C14 33.1(8)
N3 Ti N4 C14 151.0(8)
N1 Ti N4 C14 -87.3(8)
N2 Ti N4 C14 -84.4(11)
N5 Ti N4 C13 -164.1(8)
N3 Ti N4 C13 -46.2(8)
N1 Ti N4 C13 75.5(8)
N2 Ti N4 C13 78.3(14)
C7 C6 N2 C5 -1.5(11)
C7 C6 N2 Ti 168.9(5)
N5 Ti N2 C6 62.1(5)
N3 Ti N2 C6 -54.1(5)
N4 Ti N2 C6 -179.5(9)
N1 Ti N2 C6 -176.6(5)
N5 Ti N2 C5 -127.3(6)
N3 Ti N2 C5 116.4(5)
N4 Ti N2 C5 -8.9(12)
N1 Ti N2 C5 -6.0(5)
C1 N1 C4 C3 0.2(9)
Ti N1 C4 C3 176.4(5)
N1 C4 C3 C2 0.2(9)
C1 C2 C3 C4 -0.5(9)
C6 N2 C5 C1 -179.1(6)
Ti N2 C5 C1 10.1(8)
C7 O1 C10 C9 0.6(8)
C3 C2 C1 N1 0.7(9)
C3 C2 C1 C5 176.3(8)
C4 N1 C1 C2 -0.5(9)
Ti N1 C1 C2 -177.2(5)
C4 N1 C1 C5 -176.7(7)
Ti N1 C1 C5 6.6(10)
N2 C5 C1 C2 174.2(8)
N2 C5 C1 N1 -10.6(10)
O1 C7 C8 C9 -0.4(8)
C6 C7 C8 C9 175.2(7)
O1 C10 C9 C8 -0.9(9)
C7 C8 C9 C10 0.8(9)
